data_1534474
loop_
_publ_author_name
'Genkina, E.A.'
'Andrianov, V.I.'
'Belokoneva, E.L.'
'Maksimov, B.A.'
'Mill', B.V.'
'Tamazyan, R.A.'

_publ_section_title
;
 Synthetic Gd Ga Ti2 O7 - a new polymorphic modification of polymignite
;
_journal_name_full Kristallografiya
_journal_page_first 1408
_journal_page_last 1414
_journal_volume 36
_journal_year 1991
_chemical_formula_sum 'Ga Gd O7 Ti2'
_chemical_name_systematic 'Gd Ga (Ti2 O7)'
_space_group_IT_number 60
_symmetry_space_group_name_Hall '-P 2b 2ac'
_symmetry_space_group_name_H-M 'P c n b'
_cell_angle_alpha 90
_cell_angle_beta 90
_cell_angle_gamma 90
_cell_formula_units_Z 8
_cell_length_a 9.7804
_cell_length_b 13.605
_cell_length_c 7.4186
_cell_volume 987.136
_citation_journal_id_ASTM KRISAJ
_cod_data_source_file Genkina_KRISAJ_1991_1213.cif
_cod_data_source_block Ga1Gd1O7Ti2
_cod_original_cell_volume 987.1363
_cod_original_sg_symbol_Hall '-P 2n 2ab (-x,z,y)'
_cod_original_formula_sum 'Ga1 Gd1 O7 Ti2'
_cod_database_code 1534474

loop_
_symmetry_equiv_pos_as_xyz
x,y,z
-x+1/2,y+1/2,-z+1/2
x+1/2,-y,-z+1/2
-x,-y+1/2,z
-x,-y,-z
x-1/2,-y-1/2,z-1/2
-x-1/2,y,z-1/2
x,y-1/2,-z

loop_
_atom_site_label
_atom_site_type_symbol
_atom_site_fract_x
_atom_site_fract_y
_atom_site_fract_z
_atom_site_occupancy
_atom_site_U_iso_or_equiv
Gd1 Gd+3 0.2373 0.1341 0.0123 1 0.0
O4 O-2 0.3687 0.2823 0.4225 1 0.0
Ga4 Ga+3 0 0.25 0.3557 0.78 0.0
Ti2 Ti+4 0.5 0.25 0.2524 0.79 0.0
O3 O-2 0.1038 0.1516 0.2681 1 0.0
O6 O-2 0.3798 0.4886 0.4114 1 0.0
Ga3 Ga+3 0.048 0.4873 0.2745 0.27 0.0
Ga2 Ga+3 0.5 0.25 0.2524 0.21 0.0
Ti3 Ti+4 0.048 0.4873 0.2745 0.73 0.0
O5 O-2 0.3768 0.2849 0.0509 1 0.0
Ga1 Ga+3 0.2622 0.3881 0.4989 0.13 0.0
O2 O-2 0.4076 0.1126 0.2501 1 0.0
O7 O-2 0.3777 0.489 0.0378 1 0.0
Ti1 Ti+4 0.2622 0.3881 0.4989 0.87 0.0
O1 O-2 0.1612 0.3985 0.2372 1 0.0
Ga5 Ga+3 0.0379 0.2753 0.325 0.11 0.0
